data_4306903
loop_
_publ_author_name
'Katrina Peariso'
'Matthew E. Helton'
'Eileen N. Duesler'
'Susan E. Shadle'
'Martin L. Kirk'

_publ_section_title
;
Sulfur K-edge Spectroscopic Investigation of Second Coordination Sphere
Effects in Oxomolybdenum-Thiolates: Relationship to Molybdenum-Cysteine
Covalency and Electron Transfer in Sulfite Oxidase
;
_journal_name_full 'Inorganic Chemistry'
_journal_page_first 1259
_journal_page_last 1267
_journal_paper_doi 10.1021/ic061150z
_journal_volume 46
_journal_year 2007
_chemical_formula_sum 'C22 H28 B Mo N6 O2 S'
_chemical_formula_weight 547.31
_chemical_name_systematic
; 
 ? 
;
_space_group_IT_number 14
_symmetry_cell_setting monoclinic
_symmetry_space_group_name_Hall '-P 2ybc'
_symmetry_space_group_name_H-M 'P 1 21/c 1'
_atom_sites_solution_hydrogens geom
_atom_sites_solution_primary direct
_atom_sites_solution_secondary difmap
_audit_creation_method SHELXL-97
_cell_angle_alpha 90.00
_cell_angle_beta 109.964(10)
_cell_angle_gamma 90.00
_cell_formula_units_Z 4
_cell_length_a 10.734(2)
_cell_length_b 29.802(3)
_cell_length_c 8.411(2)
_cell_measurement_reflns_used 33
_cell_measurement_temperature 293(2)
_cell_measurement_theta_max 15.22
_cell_measurement_theta_min 2.79
_cell_volume 2528.9(8)
_computing_cell_refinement 'Siemens, XSCANS, 1991'
_computing_data_collection 'Siemens, XSCANS, 1991'
_computing_data_reduction 'Siemens, XSCANS, 1991'
_computing_molecular_graphics 'Bruker SHELXTL-NT V5.1, 1998'
_computing_publication_material 'Bruker SHELXTL-NT V5.1, 1998'
_computing_structure_refinement 'SHELXL-97 (Sheldrick, 1997)'
_computing_structure_solution 'SHELXS-97 (Sheldrick, 1990)'
_diffrn_ambient_temperature 293(2)
_diffrn_measured_fraction_theta_full 1.000
_diffrn_measured_fraction_theta_max 1.000
_diffrn_measurement_device_type 'Siemens P4'
_diffrn_measurement_method 'omega scans'
_diffrn_radiation_monochromator graphite
_diffrn_radiation_source 'fine-focus sealed tube'
_diffrn_radiation_type MoK\a
_diffrn_radiation_wavelength 0.71073
_diffrn_reflns_av_R_equivalents 0.0303
_diffrn_reflns_av_sigmaI/netI 0.0414
_diffrn_reflns_limit_h_max 12
_diffrn_reflns_limit_h_min -12
_diffrn_reflns_limit_k_max 36
_diffrn_reflns_limit_k_min -36
_diffrn_reflns_limit_l_max 10
_diffrn_reflns_limit_l_min -10
_diffrn_reflns_number 10054
_diffrn_reflns_theta_full 25.50
_diffrn_reflns_theta_max 25.50
_diffrn_reflns_theta_min 2.02
_diffrn_standards_decay_% 0.0
_diffrn_standards_interval_count 97
_diffrn_standards_number 3
_exptl_absorpt_coefficient_mu 0.631
_exptl_absorpt_correction_T_max 0.978
_exptl_absorpt_correction_T_min 0.856
_exptl_absorpt_correction_type psi-scan
_exptl_crystal_colour 'emerald green'
_exptl_crystal_density_diffrn 1.438
_exptl_crystal_density_method 'not measured'
_exptl_crystal_description 'thin plate'
_exptl_crystal_F_000 1124
_exptl_crystal_size_max 0.460
_exptl_crystal_size_mid 0.368
_exptl_crystal_size_min 0.162
_refine_diff_density_max 0.842
_refine_diff_density_min -0.449
_refine_diff_density_rms 0.056
_refine_ls_extinction_method none
_refine_ls_goodness_of_fit_ref 1.035
_refine_ls_hydrogen_treatment mixed
_refine_ls_matrix_type full
_refine_ls_number_parameters 329
_refine_ls_number_reflns 4703
_refine_ls_number_restraints 0
_refine_ls_restrained_S_all 1.035
_refine_ls_R_factor_all 0.0577
_refine_ls_R_factor_gt 0.0398
_refine_ls_shift/su_max 0.010
_refine_ls_shift/su_mean 0.001
_refine_ls_structure_factor_coef Fsqd
_refine_ls_weighting_details 'calc w=1/[\s^2^(Fo^2^)+(0.0350P)^2^+1.8400P] where P=(Fo^2^+2Fc^2^)/3'
_refine_ls_weighting_scheme calc
_refine_ls_wR_factor_gt 0.0885
_refine_ls_wR_factor_ref 0.0955
_reflns_number_gt 3611
_reflns_number_total 4703
_reflns_threshold_expression >2sigma(I)
_cod_data_source_file ic061150z_si.cif
_cod_data_source_block mk993a
_cod_depositor_comments
;
The following automatic conversions were performed:

'_exptl_absorpt_correction_type' tag value 'psi-scans' was replaced
with 'psi-scan' value.

Automatic conversion script
Id: cif_fix_values 1646 2011-03-28 12:23:43Z adriana 
;
_cod_original_cell_volume 2528.8(8)
_cod_database_code 4306903

loop_
_symmetry_equiv_pos_as_xyz
'x, y, z'
'-x, y+1/2, -z+1/2'
'-x, -y, -z'
'x, -y-1/2, z-1/2'

loop_
_atom_site_label
_atom_site_type_symbol
_atom_site_fract_x
_atom_site_fract_y
_atom_site_fract_z
_atom_site_U_iso_or_equiv
_atom_site_adp_type
_atom_site_occupancy
_atom_site_symmetry_multiplicity
_atom_site_calc_flag
_atom_site_refinement_flags
_atom_site_disorder_assembly
_atom_site_disorder_group
Mo Mo 0.52261(3) 0.155949(9) 0.55496(4) 0.04600(11) Uani 1 1 d . . .
S S 0.29616(11) 0.14813(4) 0.37476(13) 0.0657(3) Uani 1 1 d . . .
O1 O 0.5669(3) 0.20390(8) 0.4848(3) 0.0700(8) Uani 1 1 d . . .
O2 O 0.4589(2) 0.17787(8) 0.7255(3) 0.0522(6) Uani 1 1 d . . .
N1 N 0.7209(3) 0.14769(10) 0.7423(4) 0.0553(8) Uani 1 1 d . . .
N2 N 0.7997(3) 0.11161(11) 0.7423(4) 0.0609(8) Uani 1 1 d . . .
N3 N 0.5193(3) 0.08313(9) 0.6577(4) 0.0507(7) Uani 1 1 d . . .
N4 N 0.6210(3) 0.05423(10) 0.6659(4) 0.0562(8) Uani 1 1 d . . .
N5 N 0.5956(3) 0.11775(11) 0.3799(4) 0.0588(8) Uani 1 1 d . . .
N6 N 0.6959(3) 0.08658(10) 0.4384(4) 0.0616(8) Uani 1 1 d . . .
B B 0.7410(5) 0.07136(16) 0.6249(7) 0.0644(12) Uani 1 1 d . . .
H1 H 0.813(4) 0.0463(14) 0.641(5) 0.080 Uiso 1 1 d . . .
C1 C 0.1882(4) 0.17026(13) 0.4752(5) 0.0592(10) Uani 1 1 d . . .
C2 C 0.0551(5) 0.15746(17) 0.4088(7) 0.0801(14) Uani 1 1 d . . .
H2 H 0.037(5) 0.1408(17) 0.320(7) 0.100 Uiso 1 1 d . . .
C3 C -0.0351(6) 0.1739(2) 0.4773(10) 0.098(2) Uani 1 1 d . . .
H3 H -0.108(5) 0.1670(16) 0.437(6) 0.082(17) Uiso 1 1 d . . .
C4 C 0.0033(6) 0.2018(2) 0.6132(9) 0.0935(17) Uani 1 1 d . . .
H4 H -0.058(5) 0.2139(18) 0.662(7) 0.117 Uiso 1 1 d . . .
C5 C 0.1321(6) 0.21466(17) 0.6794(6) 0.0800(14) Uani 1 1 d . . .
H5 H 0.161(5) 0.2325(17) 0.768(6) 0.100 Uiso 1 1 d . . .
C6 C 0.2272(4) 0.19948(13) 0.6140(5) 0.0605(10) Uani 1 1 d . . .
C7 C 0.3677(5) 0.21470(14) 0.6913(6) 0.0661(11) Uani 1 1 d . . .
H7A H 0.394(4) 0.2365(14) 0.611(6) 0.083 Uiso 1 1 d . . .
H7B H 0.377(4) 0.2307(15) 0.792(6) 0.083 Uiso 1 1 d . . .
C8 C 0.7929(4) 0.17621(15) 0.8632(5) 0.0648(10) Uani 1 1 d . . .
C9 C 0.9164(5) 0.1581(2) 0.9399(6) 0.0798(14) Uani 1 1 d . . .
H9 H 0.980(5) 0.1703(17) 1.015(7) 0.100 Uiso 1 1 d . . .
C10 C 0.9193(4) 0.11784(18) 0.8653(6) 0.0783(13) Uani 1 1 d . . .
C11 C 0.7391(5) 0.21969(16) 0.8961(7) 0.0950(16) Uani 1 1 d . . .
H11A H 0.7762 0.2436 0.8502 0.119 Uiso 1 1 calc R . .
H11B H 0.7619 0.2239 1.0159 0.119 Uiso 1 1 calc R . .
H11C H 0.6444 0.2197 0.8435 0.119 Uiso 1 1 calc R . .
C12 C 1.0287(5) 0.0840(2) 0.8949(9) 0.139(3) Uani 1 1 d . . .
H12A H 1.0569 0.0830 0.7983 0.174 Uiso 1 1 calc R . .
H12B H 0.9969 0.0549 0.9122 0.174 Uiso 1 1 calc R . .
H12C H 1.1020 0.0923 0.9933 0.174 Uiso 1 1 calc R . .
C13 C 0.4375(4) 0.06047(12) 0.7191(5) 0.0567(9) Uani 1 1 d . . .
C14 C 0.4855(5) 0.01781(14) 0.7650(6) 0.0665(11) Uani 1 1 d . . .
H14 H 0.442(4) -0.0045(15) 0.802(5) 0.083 Uiso 1 1 d . . .
C15 C 0.6007(5) 0.01447(12) 0.7306(5) 0.0640(11) Uani 1 1 d . . .
C16 C 0.3137(4) 0.08053(15) 0.7315(7) 0.0809(14) Uani 1 1 d . . .
H16A H 0.3278 0.1118 0.7585 0.101 Uiso 1 1 calc R . .
H16B H 0.2907 0.0655 0.8187 0.101 Uiso 1 1 calc R . .
H16C H 0.2429 0.0771 0.6254 0.101 Uiso 1 1 calc R . .
C17 C 0.6925(5) -0.02487(14) 0.7532(7) 0.0944(16) Uani 1 1 d . . .
H17A H 0.7653 -0.0168 0.7174 0.118 Uiso 1 1 calc R . .
H17B H 0.6453 -0.0496 0.6864 0.118 Uiso 1 1 calc R . .
H17C H 0.7255 -0.0334 0.8703 0.118 Uiso 1 1 calc R . .
C18 C 0.5804(5) 0.12568(15) 0.2172(5) 0.0731(12) Uani 1 1 d . . .
C19 C 0.6699(6) 0.09981(18) 0.1729(7) 0.0862(16) Uani 1 1 d . . .
H19 H 0.666(5) 0.0978(17) 0.068(7) 0.108 Uiso 1 1 d . . .
C20 C 0.7403(5) 0.07602(15) 0.3112(7) 0.0769(13) Uani 1 1 d . . .
C21 C 0.4857(6) 0.15972(19) 0.1145(6) 0.1082(19) Uani 1 1 d . . .
H21A H 0.4796 0.1571 -0.0017 0.135 Uiso 1 1 calc R . .
H21B H 0.5165 0.1892 0.1553 0.135 Uiso 1 1 calc R . .
H21C H 0.4000 0.1548 0.1235 0.135 Uiso 1 1 calc R . .
C22 C 0.8520(6) 0.04355(18) 0.3346(8) 0.114(2) Uani 1 1 d . . .
H22A H 0.8323 0.0159 0.3793 0.143 Uiso 1 1 calc R . .
H22B H 0.9324 0.0560 0.4119 0.143 Uiso 1 1 calc R . .
H22C H 0.8627 0.0380 0.2276 0.143 Uiso 1 1 calc R . .

loop_
_atom_site_aniso_label
_atom_site_aniso_U_11
_atom_site_aniso_U_22
_atom_site_aniso_U_33
_atom_site_aniso_U_23
_atom_site_aniso_U_13
_atom_site_aniso_U_12
Mo 0.0599(2) 0.03928(16) 0.03925(16) 0.00289(14) 0.01743(13) -0.00224(15)
S 0.0709(7) 0.0685(7) 0.0467(5) -0.0090(5) 0.0060(5) 0.0027(5)
O1 0.098(2) 0.0528(15) 0.0639(17) 0.0112(13) 0.0340(16) -0.0088(15)
O2 0.0628(15) 0.0532(14) 0.0391(13) -0.0034(11) 0.0153(12) 0.0027(12)
N1 0.0540(18) 0.0542(18) 0.0577(19) -0.0039(15) 0.0190(15) -0.0033(14)
N2 0.0540(19) 0.065(2) 0.063(2) 0.0004(16) 0.0188(17) 0.0050(16)
N3 0.0593(19) 0.0442(16) 0.0506(17) 0.0058(13) 0.0215(15) -0.0009(14)
N4 0.069(2) 0.0417(16) 0.0595(19) 0.0046(14) 0.0237(17) 0.0028(14)
N5 0.080(2) 0.0577(19) 0.0441(17) -0.0002(14) 0.0277(16) -0.0054(17)
N6 0.080(2) 0.0505(18) 0.066(2) -0.0089(16) 0.0400(19) -0.0066(17)
B 0.068(3) 0.053(3) 0.078(3) 0.005(2) 0.033(3) 0.014(2)
C1 0.063(2) 0.051(2) 0.058(2) 0.0170(18) 0.014(2) 0.0081(18)
C2 0.068(3) 0.072(3) 0.087(3) 0.017(3) 0.011(3) 0.001(3)
C3 0.058(3) 0.104(4) 0.123(6) 0.040(4) 0.019(4) 0.009(3)
C4 0.083(4) 0.100(4) 0.104(4) 0.033(4) 0.039(3) 0.035(3)
C5 0.085(4) 0.081(3) 0.075(3) 0.013(2) 0.030(3) 0.029(3)
C6 0.066(3) 0.053(2) 0.059(2) 0.0098(19) 0.015(2) 0.0139(19)
C7 0.082(3) 0.049(2) 0.063(3) -0.0094(19) 0.019(2) 0.010(2)
C8 0.060(3) 0.078(3) 0.057(2) -0.010(2) 0.022(2) -0.015(2)
C9 0.063(3) 0.105(4) 0.065(3) -0.012(3) 0.013(2) -0.017(3)
C10 0.052(3) 0.098(4) 0.079(3) 0.009(3) 0.015(2) 0.007(2)
C11 0.090(4) 0.083(3) 0.106(4) -0.047(3) 0.027(3) -0.027(3)
C12 0.073(4) 0.162(6) 0.156(6) 0.000(5) 0.006(4) 0.042(4)
C13 0.069(2) 0.047(2) 0.054(2) 0.0053(17) 0.021(2) -0.0071(18)
C14 0.080(3) 0.050(2) 0.067(3) 0.0137(19) 0.021(2) -0.013(2)
C15 0.087(3) 0.0402(19) 0.055(2) 0.0066(17) 0.011(2) 0.002(2)
C16 0.082(3) 0.070(3) 0.105(4) 0.016(3) 0.051(3) -0.009(2)
C17 0.118(4) 0.049(3) 0.113(4) 0.014(3) 0.035(4) 0.017(3)
C18 0.106(4) 0.072(3) 0.052(2) -0.007(2) 0.041(3) -0.017(3)
C19 0.127(4) 0.085(3) 0.069(3) -0.021(3) 0.062(3) -0.026(3)
C20 0.098(4) 0.060(3) 0.095(4) -0.023(3) 0.062(3) -0.019(2)
C21 0.161(6) 0.118(5) 0.051(3) 0.017(3) 0.044(3) 0.011(4)
C22 0.132(5) 0.091(4) 0.159(6) -0.033(4) 0.100(5) -0.004(3)

loop_
_atom_type_symbol
_atom_type_description
_atom_type_scat_dispersion_real
_atom_type_scat_dispersion_imag
_atom_type_scat_source
C C 0.0033 0.0016 'International Tables Vol C Tables 4.2.6.8 and 6.1.1.4'
H H 0.0000 0.0000 'International Tables Vol C Tables 4.2.6.8 and 6.1.1.4'
B B 0.0013 0.0007 'International Tables Vol C Tables 4.2.6.8 and 6.1.1.4'
N N 0.0061 0.0033 'International Tables Vol C Tables 4.2.6.8 and 6.1.1.4'
O O 0.0106 0.0060 'International Tables Vol C Tables 4.2.6.8 and 6.1.1.4'
S S 0.1246 0.1234 'International Tables Vol C Tables 4.2.6.8 and 6.1.1.4'
Mo Mo -1.6832 0.6857 'International Tables Vol C Tables 4.2.6.8 and 6.1.1.4'

loop_
_geom_angle_atom_site_label_1
_geom_angle_atom_site_label_2
_geom_angle_atom_site_label_3
_geom_angle
_geom_angle_site_symmetry_1
_geom_angle_site_symmetry_3
_geom_angle_publ_flag
O1 Mo O2 101.01(12) . . ?
O1 Mo N1 91.50(13) . . ?
O2 Mo N1 90.41(11) . . ?
O1 Mo N5 89.82(13) . . ?
O2 Mo N5 168.87(11) . . ?
N1 Mo N5 86.72(12) . . ?
O1 Mo N3 164.27(13) . . ?
O2 Mo N3 89.16(10) . . ?
N1 Mo N3 76.31(11) . . ?
N5 Mo N3 79.71(11) . . ?
O1 Mo S 102.05(11) . . ?
O2 Mo S 87.84(8) . . ?
N1 Mo S 166.42(8) . . ?
N5 Mo S 92.43(9) . . ?
N3 Mo S 90.19(8) . . ?
C1 S Mo 110.37(14) . . ?
C7 O2 Mo 120.5(2) . . ?
C8 N1 N2 107.5(3) . . ?
C8 N1 Mo 129.7(3) . . ?
N2 N1 Mo 122.6(2) . . ?
C10 N2 N1 108.4(3) . . ?
C10 N2 B 131.8(4) . . ?
N1 N2 B 119.5(3) . . ?
C13 N3 N4 106.1(3) . . ?
C13 N3 Mo 134.6(3) . . ?
N4 N3 Mo 119.2(2) . . ?
C15 N4 N3 109.6(3) . . ?
C15 N4 B 130.3(4) . . ?
N3 N4 B 119.7(3) . . ?
C18 N5 N6 106.9(3) . . ?
C18 N5 Mo 130.0(3) . . ?
N6 N5 Mo 121.4(2) . . ?
C20 N6 N5 108.6(4) . . ?
C20 N6 B 131.6(4) . . ?
N5 N6 B 119.8(3) . . ?
N4 B N6 109.3(4) . . ?
N4 B N2 107.8(3) . . ?
N6 B N2 109.8(3) . . ?
N4 B H1 112(2) . . ?
N6 B H1 108(2) . . ?
N2 B H1 110(2) . . ?
C2 C1 C6 118.4(4) . . ?
C2 C1 S 116.9(4) . . ?
C6 C1 S 124.7(3) . . ?
C3 C2 C1 120.4(6) . . ?
C3 C2 H2 126(4) . . ?
C1 C2 H2 113(4) . . ?
C4 C3 C2 121.0(6) . . ?
C4 C3 H3 121(4) . . ?
C2 C3 H3 118(4) . . ?
C5 C4 C3 119.4(6) . . ?
C5 C4 H4 118(3) . . ?
C3 C4 H4 122(3) . . ?
C4 C5 C6 121.9(5) . . ?
C4 C5 H5 122(4) . . ?
C6 C5 H5 116(4) . . ?
C5 C6 C1 118.8(4) . . ?
C5 C6 C7 119.8(4) . . ?
C1 C6 C7 121.4(4) . . ?
O2 C7 C6 111.9(3) . . ?
O2 C7 H7A 107(2) . . ?
C6 C7 H7A 111(2) . . ?
O2 C7 H7B 111(3) . . ?
C6 C7 H7B 109(3) . . ?
H7A C7 H7B 107(3) . . ?
N1 C8 C9 108.6(4) . . ?
N1 C8 C11 122.2(4) . . ?
C9 C8 C11 129.2(4) . . ?
C10 C9 C8 107.5(4) . . ?
C10 C9 H9 126(4) . . ?
C8 C9 H9 126(4) . . ?
N2 C10 C9 107.9(4) . . ?
N2 C10 C12 121.1(5) . . ?
C9 C10 C12 131.0(5) . . ?
C8 C11 H11A 109.5 . . ?
C8 C11 H11B 109.5 . . ?
H11A C11 H11B 109.5 . . ?
C8 C11 H11C 109.5 . . ?
H11A C11 H11C 109.5 . . ?
H11B C11 H11C 109.5 . . ?
C10 C12 H12A 109.5 . . ?
C10 C12 H12B 109.5 . . ?
H12A C12 H12B 109.5 . . ?
C10 C12 H12C 109.5 . . ?
H12A C12 H12C 109.5 . . ?
H12B C12 H12C 109.5 . . ?
N3 C13 C14 110.0(4) . . ?
N3 C13 C16 122.7(3) . . ?
C14 C13 C16 127.3(4) . . ?
C15 C14 C13 106.6(4) . . ?
C15 C14 H14 128(3) . . ?
C13 C14 H14 125(3) . . ?
N4 C15 C14 107.6(4) . . ?
N4 C15 C17 123.1(4) . . ?
C14 C15 C17 129.2(4) . . ?
C13 C16 H16A 109.5 . . ?
C13 C16 H16B 109.5 . . ?
H16A C16 H16B 109.5 . . ?
C13 C16 H16C 109.5 . . ?
H16A C16 H16C 109.5 . . ?
H16B C16 H16C 109.5 . . ?
C15 C17 H17A 109.5 . . ?
C15 C17 H17B 109.5 . . ?
H17A C17 H17B 109.5 . . ?
C15 C17 H17C 109.5 . . ?
H17A C17 H17C 109.5 . . ?
H17B C17 H17C 109.5 . . ?
N5 C18 C19 108.9(5) . . ?
N5 C18 C21 122.3(4) . . ?
C19 C18 C21 128.7(4) . . ?
C20 C19 C18 107.3(4) . . ?
C20 C19 H19 131(4) . . ?
C18 C19 H19 121(4) . . ?
N6 C20 C19 108.4(4) . . ?
N6 C20 C22 121.9(5) . . ?
C19 C20 C22 129.7(5) . . ?
C18 C21 H21A 109.5 . . ?
C18 C21 H21B 109.5 . . ?
H21A C21 H21B 109.5 . . ?
C18 C21 H21C 109.5 . . ?
H21A C21 H21C 109.5 . . ?
H21B C21 H21C 109.5 . . ?
C20 C22 H22A 109.5 . . ?
C20 C22 H22B 109.5 . . ?
H22A C22 H22B 109.5 . . ?
C20 C22 H22C 109.5 . . ?
H22A C22 H22C 109.5 . . ?
H22B C22 H22C 109.5 . . ?

loop_
_geom_bond_atom_site_label_1
_geom_bond_atom_site_label_2
_geom_bond_distance
_geom_bond_site_symmetry_2
_geom_bond_publ_flag
Mo O1 1.676(2) . ?
Mo O2 1.903(2) . ?
Mo N1 2.187(3) . ?
Mo N5 2.205(3) . ?
Mo N3 2.341(3) . ?
Mo S 2.3966(12) . ?
S C1 1.777(4) . ?
O2 C7 1.433(5) . ?
N1 C8 1.348(5) . ?
N1 N2 1.369(4) . ?
N2 C10 1.358(5) . ?
N2 B 1.545(6) . ?
N3 C13 1.343(4) . ?
N3 N4 1.373(4) . ?
N4 C15 1.352(5) . ?
N4 B 1.531(6) . ?
N5 C18 1.343(5) . ?
N5 N6 1.379(4) . ?
N6 C20 1.349(5) . ?
N6 B 1.543(6) . ?
B H1 1.05(4) . ?
C1 C2 1.398(6) . ?
C1 C6 1.401(6) . ?
C2 C3 1.375(8) . ?
C2 H2 0.86(5) . ?
C3 C4 1.360(9) . ?
C3 H3 0.76(5) . ?
C4 C5 1.358(8) . ?
C4 H4 0.96(5) . ?
C5 C6 1.390(6) . ?
C5 H5 0.88(5) . ?
C6 C7 1.495(6) . ?
C7 H7A 1.04(4) . ?
C7 H7B 0.95(5) . ?
C8 C9 1.372(6) . ?
C8 C11 1.483(6) . ?
C9 C10 1.359(7) . ?
C9 H9 0.84(5) . ?
C10 C12 1.503(7) . ?
C11 H11A 0.9600 . ?
C11 H11B 0.9600 . ?
C11 H11C 0.9600 . ?
C12 H12A 0.9600 . ?
C12 H12B 0.9600 . ?
C12 H12C 0.9600 . ?
C13 C14 1.377(5) . ?
C13 C16 1.494(6) . ?
C14 C15 1.367(6) . ?
C14 H14 0.92(4) . ?
C15 C17 1.501(6) . ?
C16 H16A 0.9600 . ?
C16 H16B 0.9600 . ?
C16 H16C 0.9600 . ?
C17 H17A 0.9600 . ?
C17 H17B 0.9600 . ?
C17 H17C 0.9600 . ?
C18 C19 1.379(7) . ?
C18 C21 1.486(7) . ?
C19 C20 1.351(7) . ?
C19 H19 0.87(5) . ?
C20 C22 1.500(7) . ?
C21 H21A 0.9600 . ?
C21 H21B 0.9600 . ?
C21 H21C 0.9600 . ?
C22 H22A 0.9600 . ?
C22 H22B 0.9600 . ?
C22 H22C 0.9600 . ?

loop_
_geom_torsion_atom_site_label_1
_geom_torsion_atom_site_label_2
_geom_torsion_atom_site_label_3
_geom_torsion_atom_site_label_4
_geom_torsion
_geom_torsion_site_symmetry_1
_geom_torsion_site_symmetry_2
_geom_torsion_site_symmetry_3
_geom_torsion_site_symmetry_4
_geom_torsion_publ_flag
O1 Mo S C1 -95.49(17) . . . . ?
O2 Mo S C1 5.31(15) . . . . ?
N1 Mo S C1 88.1(4) . . . . ?
N5 Mo S C1 174.17(15) . . . . ?
N3 Mo S C1 94.46(15) . . . . ?
O1 Mo O2 C7 48.1(3) . . . . ?
N1 Mo O2 C7 139.7(3) . . . . ?
N5 Mo O2 C7 -145.3(6) . . . . ?
N3 Mo O2 C7 -144.0(3) . . . . ?
S Mo O2 C7 -53.7(3) . . . . ?
O1 Mo N1 C8 54.4(3) . . . . ?
O2 Mo N1 C8 -46.6(3) . . . . ?
N5 Mo N1 C8 144.2(3) . . . . ?
N3 Mo N1 C8 -135.6(4) . . . . ?
S Mo N1 C8 -129.1(4) . . . . ?
O1 Mo N1 N2 -118.8(3) . . . . ?
O2 Mo N1 N2 140.2(3) . . . . ?
N5 Mo N1 N2 -29.1(3) . . . . ?
N3 Mo N1 N2 51.1(3) . . . . ?
S Mo N1 N2 57.7(5) . . . . ?
C8 N1 N2 C10 1.0(4) . . . . ?
Mo N1 N2 C10 175.5(3) . . . . ?
C8 N1 N2 B 175.7(4) . . . . ?
Mo N1 N2 B -9.8(5) . . . . ?
O1 Mo N3 C13 169.2(4) . . . . ?
O2 Mo N3 C13 38.4(3) . . . . ?
N1 Mo N3 C13 129.1(4) . . . . ?
N5 Mo N3 C13 -141.8(4) . . . . ?
S Mo N3 C13 -49.4(3) . . . . ?
O1 Mo N3 N4 -9.3(6) . . . . ?
O2 Mo N3 N4 -140.0(3) . . . . ?
N1 Mo N3 N4 -49.4(2) . . . . ?
N5 Mo N3 N4 39.8(2) . . . . ?
S Mo N3 N4 132.2(2) . . . . ?
C13 N3 N4 C15 0.3(4) . . . . ?
Mo N3 N4 C15 179.2(2) . . . . ?
C13 N3 N4 B -172.8(4) . . . . ?
Mo N3 N4 B 6.1(4) . . . . ?
O1 Mo N5 C18 -43.4(4) . . . . ?
O2 Mo N5 C18 149.8(5) . . . . ?
N1 Mo N5 C18 -135.0(4) . . . . ?
N3 Mo N5 C18 148.4(4) . . . . ?
S Mo N5 C18 58.6(4) . . . . ?
O1 Mo N5 N6 119.6(3) . . . . ?
O2 Mo N5 N6 -47.3(7) . . . . ?
N1 Mo N5 N6 28.0(3) . . . . ?
N3 Mo N5 N6 -48.6(3) . . . . ?
S Mo N5 N6 -138.4(3) . . . . ?
C18 N5 N6 C20 0.1(4) . . . . ?
Mo N5 N6 C20 -166.4(3) . . . . ?
C18 N5 N6 B 178.0(4) . . . . ?
Mo N5 N6 B 11.5(4) . . . . ?
C15 N4 B N6 125.2(4) . . . . ?
N3 N4 B N6 -63.4(4) . . . . ?
C15 N4 B N2 -115.4(4) . . . . ?
N3 N4 B N2 56.0(5) . . . . ?
C20 N6 B N4 -128.0(4) . . . . ?
N5 N6 B N4 54.7(5) . . . . ?
C20 N6 B N2 113.9(5) . . . . ?
N5 N6 B N2 -63.4(5) . . . . ?
C10 N2 B N4 116.7(5) . . . . ?
N1 N2 B N4 -56.5(5) . . . . ?
C10 N2 B N6 -124.2(5) . . . . ?
N1 N2 B N6 62.5(5) . . . . ?
Mo S C1 C2 -162.9(3) . . . . ?
Mo S C1 C6 17.4(4) . . . . ?
C6 C1 C2 C3 1.0(7) . . . . ?
S C1 C2 C3 -178.7(4) . . . . ?
C1 C2 C3 C4 -1.7(8) . . . . ?
C2 C3 C4 C5 1.8(9) . . . . ?
C3 C4 C5 C6 -1.1(8) . . . . ?
C4 C5 C6 C1 0.3(7) . . . . ?
C4 C5 C6 C7 179.9(4) . . . . ?
C2 C1 C6 C5 -0.3(6) . . . . ?
S C1 C6 C5 179.3(3) . . . . ?
C2 C1 C6 C7 -179.8(4) . . . . ?
S C1 C6 C7 -0.2(5) . . . . ?
Mo O2 C7 C6 86.2(4) . . . . ?
C5 C6 C7 O2 130.9(4) . . . . ?
C1 C6 C7 O2 -49.5(5) . . . . ?
N2 N1 C8 C9 -0.4(5) . . . . ?
Mo N1 C8 C9 -174.4(3) . . . . ?
N2 N1 C8 C11 178.7(4) . . . . ?
Mo N1 C8 C11 4.6(6) . . . . ?
N1 C8 C9 C10 -0.3(5) . . . . ?
C11 C8 C9 C10 -179.3(5) . . . . ?
N1 N2 C10 C9 -1.2(5) . . . . ?
B N2 C10 C9 -175.0(4) . . . . ?
N1 N2 C10 C12 -179.1(5) . . . . ?
B N2 C10 C12 7.1(8) . . . . ?
C8 C9 C10 N2 0.9(6) . . . . ?
C8 C9 C10 C12 178.6(6) . . . . ?
N4 N3 C13 C14 -0.3(4) . . . . ?
Mo N3 C13 C14 -178.8(3) . . . . ?
N4 N3 C13 C16 180.0(4) . . . . ?
Mo N3 C13 C16 1.4(6) . . . . ?
N3 C13 C14 C15 0.1(5) . . . . ?
C16 C13 C14 C15 179.8(4) . . . . ?
N3 N4 C15 C14 -0.3(4) . . . . ?
B N4 C15 C14 171.9(4) . . . . ?
N3 N4 C15 C17 178.7(4) . . . . ?
B N4 C15 C17 -9.1(7) . . . . ?
C13 C14 C15 N4 0.1(5) . . . . ?
C13 C14 C15 C17 -178.8(4) . . . . ?
N6 N5 C18 C19 0.1(5) . . . . ?
Mo N5 C18 C19 164.9(3) . . . . ?
N6 N5 C18 C21 -176.4(4) . . . . ?
Mo N5 C18 C21 -11.5(7) . . . . ?
N5 C18 C19 C20 -0.2(6) . . . . ?
C21 C18 C19 C20 175.9(5) . . . . ?
N5 N6 C20 C19 -0.2(5) . . . . ?
B N6 C20 C19 -177.8(4) . . . . ?
N5 N6 C20 C22 178.7(4) . . . . ?
B N6 C20 C22 1.1(7) . . . . ?
C18 C19 C20 N6 0.2(6) . . . . ?
C18 C19 C20 C22 -178.5(5) . . . . ?
